data_4326930
loop_
_publ_author_name
'Weiyin Yi'
'Jie Zhang'
'Meng Li'
'Zhenxia Chen'
'Xigeng Zhou'

_publ_section_title
;
 Synthesis, Structures, and Reactivity of Yttrium Alkyl and Alkynyl
 Complexes with Mixed TpMe2/Cp Ligands
;
_journal_name_full 'Inorganic Chemistry'
_journal_page_first 11813
_journal_page_last 11824
_journal_paper_doi 10.1021/ic2019499
_journal_volume 50
_journal_year 2011
_chemical_formula_sum 'C32 H40 B N6 O Y'
_chemical_formula_weight 624.42
_chemical_name_systematic
; 
 ? 
;
_space_group_IT_number 14
_symmetry_cell_setting monoclinic
_symmetry_space_group_name_Hall '-P 2yn'
_symmetry_space_group_name_H-M 'P 1 21/n 1'
_atom_sites_solution_hydrogens geom
_atom_sites_solution_primary direct
_atom_sites_solution_secondary difmap
_audit_creation_method SHELXL-97
_cell_angle_alpha 90.00
_cell_angle_beta 96.128(3)
_cell_angle_gamma 90.00
_cell_formula_units_Z 4
_cell_length_a 9.8463(19)
_cell_length_b 16.590(3)
_cell_length_c 19.781(4)
_cell_measurement_temperature 296(2)
_cell_volume 3212.8(11)
_computing_structure_refinement 'SHELXL-97 (Sheldrick, 1997)'
_computing_structure_solution 'SHELXS-97 (Sheldrick, 1990)'
_diffrn_ambient_temperature 296(2)
_diffrn_measured_fraction_theta_full 0.998
_diffrn_measured_fraction_theta_max 0.998
_diffrn_radiation_monochromator graphite
_diffrn_radiation_source 'fine-focus sealed tube'
_diffrn_radiation_type MoK\a
_diffrn_radiation_wavelength 0.71073
_diffrn_reflns_av_R_equivalents 0.0410
_diffrn_reflns_av_sigmaI/netI 0.0558
_diffrn_reflns_limit_h_max 6
_diffrn_reflns_limit_h_min -11
_diffrn_reflns_limit_k_max 18
_diffrn_reflns_limit_k_min -19
_diffrn_reflns_limit_l_max 23
_diffrn_reflns_limit_l_min -22
_diffrn_reflns_number 15662
_diffrn_reflns_theta_full 25.01
_diffrn_reflns_theta_max 25.01
_diffrn_reflns_theta_min 2.07
_exptl_absorpt_coefficient_mu 1.849
_exptl_absorpt_correction_T_max 0.6865
_exptl_absorpt_correction_T_min 0.5558
_exptl_crystal_density_diffrn 1.291
_exptl_crystal_F_000 1304
_exptl_crystal_size_max 0.36
_exptl_crystal_size_mid 0.30
_exptl_crystal_size_min 0.22
_refine_diff_density_max 0.338
_refine_diff_density_min -0.307
_refine_diff_density_rms 0.055
_refine_ls_extinction_method none
_refine_ls_goodness_of_fit_ref 0.959
_refine_ls_hydrogen_treatment mixed
_refine_ls_matrix_type full
_refine_ls_number_parameters 386
_refine_ls_number_reflns 5657
_refine_ls_number_restraints 10
_refine_ls_restrained_S_all 0.962
_refine_ls_R_factor_all 0.0766
_refine_ls_R_factor_gt 0.0430
_refine_ls_shift/su_max 0.009
_refine_ls_shift/su_mean 0.001
_refine_ls_structure_factor_coef Fsqd
_refine_ls_weighting_details 'calc w=1/[\s^2^(Fo^2^)+(0.0782P)^2^+0.4031P] where P=(Fo^2^+2Fc^2^)/3'
_refine_ls_weighting_scheme calc
_refine_ls_wR_factor_gt 0.1117
_refine_ls_wR_factor_ref 0.1304
_reflns_number_gt 3877
_reflns_number_total 5657
_reflns_threshold_expression >2sigma(I)
_cod_data_source_file ic2019499_si_002_02.cif
_cod_data_source_block 100720_0m
_cod_original_cell_volume 3212.9(11)
_cod_database_code 4326930

loop_
_symmetry_equiv_pos_as_xyz
'x, y, z'
'-x+1/2, y+1/2, -z+1/2'
'-x, -y, -z'
'x-1/2, -y-1/2, z-1/2'

loop_
_atom_site_label
_atom_site_type_symbol
_atom_site_fract_x
_atom_site_fract_y
_atom_site_fract_z
_atom_site_U_iso_or_equiv
_atom_site_adp_type
_atom_site_occupancy
_atom_site_symmetry_multiplicity
_atom_site_calc_flag
_atom_site_refinement_flags
_atom_site_disorder_assembly
_atom_site_disorder_group
Y1 Y 0.94268(3) 0.67292(2) 0.237789(18) 0.04444(15) Uani 1 1 d . A .
B1 B 0.8515(5) 0.7622(3) 0.0777(3) 0.0565(12) Uani 1 1 d D . .
H1B H 0.833(4) 0.794(2) 0.0293(13) 0.068 Uiso 1 1 d D . .
N1 N 0.9869(3) 0.79958(18) 0.11026(17) 0.0519(8) Uani 1 1 d . . .
N2 N 1.0328(3) 0.78692(17) 0.17722(16) 0.0502(8) Uani 1 1 d . . .
N3 N 0.8658(3) 0.67081(18) 0.06706(17) 0.0554(8) Uani 1 1 d . . .
N4 N 0.8802(3) 0.61745(17) 0.12066(17) 0.0556(8) Uani 1 1 d . . .
N5 N 0.7366(3) 0.77943(17) 0.12236(17) 0.0520(8) Uani 1 1 d . . .
N6 N 0.7409(3) 0.75242(18) 0.18808(16) 0.0510(8) Uani 1 1 d . . .
O1 O 0.7605(3) 0.58695(16) 0.26518(14) 0.0665(8) Uani 1 1 d . . .
C1 C 0.9196(4) 0.7512(3) 0.3391(2) 0.0589(11) Uani 1 1 d U . .
C2 C 0.9071(4) 0.7818(3) 0.3910(3) 0.0724(12) Uani 1 1 d U A .
C3 C 0.8911(4) 0.8194(2) 0.4574(2) 0.0610(11) Uani 1 1 d U . .
C4 C 0.7847(5) 0.8001(3) 0.4949(3) 0.0829(14) Uani 1 1 d . A .
H4A H 0.7201 0.7626 0.4773 0.100 Uiso 1 1 calc R . .
C5 C 0.7709(6) 0.8339(3) 0.5567(3) 0.0945(17) Uani 1 1 d . . .
H5A H 0.6979 0.8197 0.5805 0.113 Uiso 1 1 calc R A .
C6 C 0.8648(6) 0.8886(3) 0.5834(3) 0.0911(16) Uani 1 1 d . A .
H6A H 0.8576 0.9114 0.6258 0.109 Uiso 1 1 calc R . .
C7 C 0.9683(6) 0.9092(4) 0.5477(3) 0.1015(18) Uani 1 1 d . . .
H7A H 1.0319 0.9471 0.5656 0.122 Uiso 1 1 calc R A .
C8 C 0.9820(5) 0.8757(3) 0.4855(3) 0.0887(16) Uani 1 1 d . A .
H8A H 1.0544 0.8915 0.4620 0.106 Uiso 1 1 calc R . .
C9 C 1.0391(6) 0.8864(3) 0.0128(3) 0.0963(17) Uani 1 1 d . . .
H9A H 1.1036 0.9280 0.0053 0.144 Uiso 1 1 calc R . .
H9B H 0.9480 0.9073 0.0038 0.144 Uiso 1 1 calc R . .
H9C H 1.0507 0.8420 -0.0172 0.144 Uiso 1 1 calc R . .
C10 C 1.0624(5) 0.8583(2) 0.0849(2) 0.0644(12) Uani 1 1 d . . .
C11 C 1.1559(4) 0.8842(2) 0.1361(3) 0.0689(12) Uani 1 1 d . . .
H11A H 1.2214 0.9241 0.1333 0.083 Uiso 1 1 calc R . .
C12 C 1.1346(4) 0.8397(2) 0.1930(2) 0.0574(11) Uani 1 1 d . . .
C13 C 1.2047(4) 0.8470(2) 0.2630(2) 0.0700(13) Uani 1 1 d . . .
H13A H 1.1674 0.8083 0.2920 0.105 Uiso 1 1 calc R . .
H13B H 1.1914 0.9003 0.2799 0.105 Uiso 1 1 calc R . .
H13C H 1.3006 0.8371 0.2624 0.105 Uiso 1 1 calc R . .
C14 C 0.8337(7) 0.6706(3) -0.0602(3) 0.1039(19) Uani 1 1 d . . .
H14A H 0.8358 0.7280 -0.0542 0.156 Uiso 1 1 calc R . .
H14B H 0.7476 0.6551 -0.0840 0.156 Uiso 1 1 calc R . .
H14C H 0.9063 0.6545 -0.0861 0.156 Uiso 1 1 calc R . .
C15 C 0.8513(4) 0.6303(3) 0.0077(2) 0.0664(12) Uani 1 1 d . . .
C16 C 0.8547(4) 0.5501(3) 0.0226(3) 0.0762(13) Uani 1 1 d . . .
H16A H 0.8469 0.5079 -0.0085 0.091 Uiso 1 1 calc R . .
C17 C 0.8718(4) 0.5433(2) 0.0919(2) 0.0684(12) Uani 1 1 d . . .
C18 C 0.8821(5) 0.4673(3) 0.1323(3) 0.0938(17) Uani 1 1 d . . .
H18A H 0.8952 0.4801 0.1799 0.141 Uiso 1 1 calc R . .
H18B H 0.9581 0.4361 0.1204 0.141 Uiso 1 1 calc R . .
H18C H 0.7994 0.4368 0.1227 0.141 Uiso 1 1 calc R . .
C19 C 0.5849(5) 0.8602(3) 0.0373(3) 0.0982(17) Uani 1 1 d . . .
H19A H 0.6560 0.8495 0.0088 0.147 Uiso 1 1 calc R . .
H19B H 0.5753 0.9174 0.0426 0.147 Uiso 1 1 calc R . .
H19C H 0.5003 0.8381 0.0166 0.147 Uiso 1 1 calc R . .
C20 C 0.6209(4) 0.8221(2) 0.1057(3) 0.0657(12) Uani 1 1 d . . .
C21 C 0.5487(4) 0.8220(3) 0.1608(3) 0.0742(14) Uani 1 1 d . . .
H21A H 0.4643 0.8462 0.1639 0.089 Uiso 1 1 calc R . .
C22 C 0.6252(4) 0.7790(2) 0.2114(2) 0.0607(11) Uani 1 1 d . . .
C23 C 0.5918(4) 0.7630(3) 0.2818(2) 0.0810(14) Uani 1 1 d . . .
H23A H 0.6636 0.7317 0.3057 0.121 Uiso 1 1 calc R . .
H23B H 0.5074 0.7337 0.2800 0.121 Uiso 1 1 calc R . .
H23C H 0.5828 0.8132 0.3050 0.121 Uiso 1 1 calc R . .
C24 C 1.2113(4) 0.6372(3) 0.2473(3) 0.0643(11) Uani 1 1 d . . .
H24A H 1.2646 0.6706 0.2230 0.077 Uiso 1 1 calc R A .
C25 C 1.1862(4) 0.6484(3) 0.3136(3) 0.0710(13) Uani 1 1 d . A .
H25A H 1.2193 0.6906 0.3416 0.085 Uiso 1 1 calc R . .
C26 C 1.1027(5) 0.5860(3) 0.3322(2) 0.0749(13) Uani 1 1 d . . .
H26A H 1.0706 0.5790 0.3744 0.090 Uiso 1 1 calc R A .
C27 C 1.0766(4) 0.5362(3) 0.2758(3) 0.0721(13) Uani 1 1 d . A .
H27A H 1.0234 0.4897 0.2737 0.087 Uiso 1 1 calc R . .
C28 C 1.1441(4) 0.5679(2) 0.2224(2) 0.0634(11) Uani 1 1 d . A .
H28 H 1.1438 0.5465 0.1789 0.076 Uiso 1 1 calc R . .
C29 C 0.7569(10) 0.5463(8) 0.3298(5) 0.086(3) Uani 0.752(16) 1 d PD A 1
H29A H 0.8381 0.5134 0.3395 0.103 Uiso 0.752(16) 1 calc PR A 1
H29B H 0.7550 0.5857 0.3659 0.103 Uiso 0.752(16) 1 calc PR A 1
C30 C 0.6383(12) 0.4966(10) 0.3269(7) 0.193(7) Uani 0.752(16) 1 d PD A 1
H30A H 0.5829 0.5121 0.3626 0.232 Uiso 0.752(16) 1 calc PR A 1
H30B H 0.6647 0.4407 0.3338 0.232 Uiso 0.752(16) 1 calc PR A 1
C31 C 0.5574(11) 0.5068(7) 0.2583(5) 0.147(6) Uani 0.752(16) 1 d PD A 1
H31A H 0.5492 0.4559 0.2341 0.176 Uiso 0.752(16) 1 calc PR A 1
H31B H 0.4666 0.5272 0.2631 0.176 Uiso 0.752(16) 1 calc PR A 1
C32 C 0.6370(5) 0.5659(3) 0.2221(3) 0.0838(15) Uani 0.752(16) 1 d PD A 1
H32A H 0.6605 0.5426 0.1799 0.101 Uiso 0.752(16) 1 calc PR A 1
H32B H 0.5827 0.6138 0.2113 0.101 Uiso 0.752(16) 1 calc PR A 1
C29' C 0.735(3) 0.572(2) 0.3346(15) 0.100(16) Uiso 0.248(16) 1 d PD A 2
H29C H 0.8039 0.5365 0.3568 0.120 Uiso 0.248(16) 1 calc PR A 2
H29D H 0.7364 0.6224 0.3598 0.120 Uiso 0.248(16) 1 calc PR A 2
C30' C 0.603(3) 0.5357(15) 0.3311(10) 0.078(9) Uiso 0.248(16) 1 d PD A 2
H30C H 0.5307 0.5756 0.3298 0.094 Uiso 0.248(16) 1 calc PR A 2
H30D H 0.5956 0.4989 0.3687 0.094 Uiso 0.248(16) 1 calc PR A 2
C31' C 0.603(3) 0.4905(12) 0.2625(9) 0.075(9) Uiso 0.248(16) 1 d PD A 2
H31C H 0.6730 0.4494 0.2635 0.090 Uiso 0.248(16) 1 calc PR A 2
H31D H 0.5143 0.4677 0.2467 0.090 Uiso 0.248(16) 1 calc PR A 2
C32' C 0.6370(5) 0.5659(3) 0.2221(3) 0.0838(15) Uani 0.248(16) 1 d PD A 2
H32C H 0.6546 0.5532 0.1759 0.101 Uiso 0.248(16) 1 calc PR A 2
H32D H 0.5672 0.6071 0.2217 0.101 Uiso 0.248(16) 1 calc PR A 2

loop_
_atom_site_aniso_label
_atom_site_aniso_U_11
_atom_site_aniso_U_22
_atom_site_aniso_U_33
_atom_site_aniso_U_23
_atom_site_aniso_U_13
_atom_site_aniso_U_12
Y1 0.0402(2) 0.0388(2) 0.0546(2) 0.00087(18) 0.00639(15) 0.00170(16)
B1 0.065(3) 0.046(3) 0.058(3) 0.007(2) 0.005(2) 0.011(2)
N1 0.0508(19) 0.0408(17) 0.065(2) 0.0085(15) 0.0093(16) 0.0048(14)
N2 0.0406(17) 0.0416(17) 0.069(2) 0.0029(16) 0.0079(15) 0.0002(14)
N3 0.056(2) 0.056(2) 0.054(2) -0.0064(17) 0.0049(15) 0.0068(15)
N4 0.067(2) 0.0361(17) 0.062(2) -0.0057(16) 0.0020(16) 0.0066(15)
N5 0.0467(18) 0.0441(18) 0.064(2) -0.0032(16) 0.0006(15) 0.0062(14)
N6 0.0436(18) 0.0485(18) 0.062(2) -0.0043(16) 0.0074(15) 0.0066(14)
O1 0.0590(18) 0.0679(19) 0.073(2) 0.0135(15) 0.0092(15) -0.0154(14)
C1 0.050(2) 0.074(3) 0.054(3) -0.018(2) 0.011(2) 0.007(2)
C2 0.049(3) 0.073(3) 0.095(4) 0.006(3) 0.007(2) 0.004(2)
C3 0.056(2) 0.068(3) 0.060(3) -0.001(2) 0.011(2) 0.005(2)
C4 0.077(3) 0.094(4) 0.082(4) -0.006(3) 0.025(3) -0.026(3)
C5 0.094(4) 0.123(5) 0.073(4) -0.004(3) 0.038(3) -0.022(3)
C6 0.096(4) 0.109(4) 0.072(3) -0.013(3) 0.025(3) -0.007(3)
C7 0.103(4) 0.127(5) 0.078(4) -0.034(3) 0.021(3) -0.043(4)
C8 0.069(3) 0.115(4) 0.084(4) -0.030(3) 0.021(3) -0.030(3)
C9 0.113(4) 0.077(3) 0.104(4) 0.032(3) 0.039(3) 0.007(3)
C10 0.066(3) 0.045(2) 0.088(3) 0.013(2) 0.033(3) 0.010(2)
C11 0.053(3) 0.045(2) 0.111(4) 0.009(3) 0.021(3) -0.002(2)
C12 0.039(2) 0.040(2) 0.094(3) -0.001(2) 0.011(2) 0.0033(17)
C13 0.048(2) 0.055(3) 0.104(4) -0.005(2) -0.005(2) -0.0125(19)
C14 0.133(5) 0.120(5) 0.060(3) -0.018(3) 0.015(3) 0.012(4)
C15 0.061(3) 0.077(3) 0.061(3) -0.015(2) 0.007(2) 0.012(2)
C16 0.071(3) 0.074(3) 0.083(4) -0.033(3) 0.006(2) 0.010(2)
C17 0.067(3) 0.055(3) 0.081(3) -0.019(2) 0.001(2) 0.007(2)
C18 0.113(4) 0.041(3) 0.123(4) -0.011(3) -0.010(3) 0.004(2)
C19 0.089(4) 0.096(4) 0.105(4) 0.008(3) -0.013(3) 0.037(3)
C20 0.052(2) 0.053(2) 0.087(3) -0.004(2) -0.013(2) 0.014(2)
C21 0.041(2) 0.067(3) 0.112(4) -0.017(3) -0.001(2) 0.013(2)
C22 0.044(2) 0.053(3) 0.085(3) -0.017(2) 0.004(2) 0.0024(19)
C23 0.059(3) 0.101(4) 0.087(4) -0.019(3) 0.024(2) 0.009(3)
C24 0.044(2) 0.059(3) 0.091(4) 0.005(2) 0.012(2) 0.010(2)
C25 0.055(3) 0.070(3) 0.084(4) -0.010(3) -0.009(2) 0.011(2)
C26 0.075(3) 0.079(3) 0.069(3) 0.018(3) 0.000(2) 0.014(3)
C27 0.067(3) 0.051(3) 0.097(4) 0.019(3) -0.001(3) 0.012(2)
C28 0.062(3) 0.048(2) 0.080(3) 0.000(2) 0.008(2) 0.018(2)
C29 0.089(6) 0.081(6) 0.093(6) 0.035(5) 0.027(4) -0.004(5)
C30 0.098(8) 0.192(13) 0.285(18) 0.163(12) 0.005(9) -0.052(8)
C31 0.071(6) 0.125(8) 0.234(15) 0.078(8) -0.028(7) -0.050(6)
C32 0.064(3) 0.081(3) 0.104(4) -0.002(3) -0.001(3) -0.026(3)
C32' 0.064(3) 0.081(3) 0.104(4) -0.002(3) -0.001(3) -0.026(3)

loop_
_atom_type_symbol
_atom_type_description
_atom_type_scat_dispersion_real
_atom_type_scat_dispersion_imag
_atom_type_scat_source
C C 0.0033 0.0016 'International Tables Vol C Tables 4.2.6.8 and 6.1.1.4'
H H 0.0000 0.0000 'International Tables Vol C Tables 4.2.6.8 and 6.1.1.4'
N N 0.0061 0.0033 'International Tables Vol C Tables 4.2.6.8 and 6.1.1.4'
O O 0.0106 0.0060 'International Tables Vol C Tables 4.2.6.8 and 6.1.1.4'
Y Y -2.7962 3.5667 'International Tables Vol C Tables 4.2.6.8 and 6.1.1.4'
B B 0.0013 0.0007 'International Tables Vol C Tables 4.2.6.8 and 6.1.1.4'

loop_
_geom_angle_atom_site_label_1
_geom_angle_atom_site_label_2
_geom_angle_atom_site_label_3
_geom_angle
O1 Y1 C1 89.64(12)
O1 Y1 N2 152.41(10)
C1 Y1 N2 93.51(13)
O1 Y1 N6 79.64(10)
C1 Y1 N6 84.33(12)
N2 Y1 N6 73.43(10)
O1 Y1 N4 82.80(10)
C1 Y1 N4 157.94(12)
N2 Y1 N4 84.13(11)
N6 Y1 N4 73.96(10)
O1 Y1 C28 102.66(12)
C1 Y1 C28 125.38(14)
N2 Y1 C28 97.77(12)
N6 Y1 C28 149.94(12)
N4 Y1 C28 76.60(12)
O1 Y1 C27 77.96(12)
C1 Y1 C27 107.93(15)
N2 Y1 C27 126.46(12)
N6 Y1 C27 154.28(12)
N4 Y1 C27 90.78(13)
C28 Y1 C27 30.40(12)
O1 Y1 C24 127.25(12)
C1 Y1 C24 103.80(14)
N2 Y1 C24 78.47(12)
N6 Y1 C24 151.20(13)
N4 Y1 C24 97.22(13)
C28 Y1 C24 29.97(12)
C27 Y1 C24 49.30(13)
O1 Y1 C25 115.02(13)
C1 Y1 C25 77.22(14)
N2 Y1 C25 92.36(13)
N6 Y1 C25 156.02(12)
N4 Y1 C25 124.72(13)
C28 Y1 C25 49.17(14)
C27 Y1 C25 48.91(14)
C24 Y1 C25 29.39(13)
O1 Y1 C26 85.53(13)
C1 Y1 C26 79.36(15)
N2 Y1 C26 121.99(13)
N6 Y1 C26 157.98(13)
N4 Y1 C26 120.39(13)
C28 Y1 C26 49.69(14)
C27 Y1 C26 29.73(13)
C24 Y1 C26 49.09(15)
C25 Y1 C26 29.70(13)
N5 B1 N3 110.3(3)
N5 B1 N1 110.0(3)
N3 B1 N1 111.4(3)
C10 N1 N2 109.3(3)
C10 N1 B1 128.2(4)
N2 N1 B1 121.4(3)
C12 N2 N1 106.6(3)
C12 N2 Y1 133.5(3)
N1 N2 Y1 119.4(2)
C15 N3 N4 110.1(3)
C15 N3 B1 127.4(4)
N4 N3 B1 122.1(3)
C17 N4 N3 105.3(3)
C17 N4 Y1 136.0(3)
N3 N4 Y1 118.1(2)
C20 N5 N6 110.0(3)
C20 N5 B1 127.7(4)
N6 N5 B1 122.3(3)
C22 N6 N5 106.0(3)
C22 N6 Y1 134.7(3)
N5 N6 Y1 119.2(2)
C29' O1 C29 19.7(18)
C29' O1 C32 107.4(10)
C29 O1 C32 107.9(4)
C29' O1 Y1 121.7(10)
C29 O1 Y1 124.4(3)
C32 O1 Y1 127.6(3)
C2 C1 Y1 173.3(4)
C1 C2 C3 179.2(5)
C8 C3 C4 116.0(4)
C8 C3 C2 121.5(4)
C4 C3 C2 122.5(4)
C5 C4 C3 122.6(5)
C6 C5 C4 119.5(5)
C7 C6 C5 119.2(5)
C6 C7 C8 121.4(5)
C3 C8 C7 121.3(5)
N1 C10 C11 107.8(4)
N1 C10 C9 122.9(4)
C11 C10 C9 129.3(4)
C10 C11 C12 106.7(4)
N2 C12 C11 109.5(4)
N2 C12 C13 122.1(4)
C11 C12 C13 128.4(4)
N3 C15 C16 107.4(4)
N3 C15 C14 123.6(4)
C16 C15 C14 129.0(4)
C15 C16 C17 107.2(4)
N4 C17 C16 109.9(4)
N4 C17 C18 123.1(4)
C16 C17 C18 127.0(4)
N5 C20 C21 107.6(4)
N5 C20 C19 123.5(4)
C21 C20 C19 128.9(4)
C20 C21 C22 106.7(4)
N6 C22 C21 109.7(4)
N6 C22 C23 122.7(4)
C21 C22 C23 127.6(4)
C25 C24 C28 108.7(4)
C25 C24 Y1 76.2(2)
C28 C24 Y1 74.4(2)
C24 C25 C26 108.8(4)
C24 C25 Y1 74.4(2)
C26 C25 Y1 75.4(2)
C27 C26 C25 107.1(4)
C27 C26 Y1 73.8(2)
C25 C26 Y1 74.9(2)
C26 C27 C28 108.6(4)
C26 C27 Y1 76.5(2)
C28 C27 Y1 74.5(2)
C24 C28 C27 106.8(4)
C24 C28 Y1 75.6(2)
C27 C28 Y1 75.1(2)
C30 C29 O1 109.3(6)
C29 C30 C31 108.9(7)
C32 C31 C30 104.6(6)
O1 C32 C31 109.1(5)
C30' C29' O1 106.0(17)
C29' C30' C31' 99.4(17)

loop_
_geom_bond_atom_site_label_1
_geom_bond_atom_site_label_2
_geom_bond_distance
Y1 O1 2.399(3)
Y1 C1 2.419(4)
Y1 N2 2.455(3)
Y1 N6 2.497(3)
Y1 N4 2.508(3)
Y1 C28 2.682(4)
Y1 C27 2.691(4)
Y1 C24 2.698(4)
Y1 C25 2.720(4)
Y1 C26 2.725(4)
B1 N5 1.534(6)
B1 N3 1.539(5)
B1 N1 1.547(6)
N1 C10 1.354(5)
N1 N2 1.369(4)
N2 C12 1.342(5)
N3 C15 1.348(5)
N3 N4 1.377(4)
N4 C17 1.354(5)
N5 C20 1.352(5)
N5 N6 1.372(4)
N6 C22 1.348(5)
O1 C29' 1.44(3)
O1 C29 1.449(8)
O1 C32 1.451(5)
C1 C2 1.164(6)
C2 C3 1.477(7)
C3 C8 1.369(6)
C3 C4 1.385(6)
C4 C5 1.366(7)
C5 C6 1.361(7)
C6 C7 1.344(7)
C7 C8 1.370(6)
C9 C10 1.496(6)
C10 C11 1.363(6)
C11 C12 1.380(6)
C12 C13 1.485(6)
C14 C15 1.493(7)
C15 C16 1.363(6)
C16 C17 1.368(6)
C17 C18 1.491(6)
C19 C20 1.502(7)
C20 C21 1.364(7)
C21 C22 1.385(6)
C22 C23 1.488(6)
C24 C25 1.374(6)
C24 C28 1.391(6)
C25 C26 1.395(6)
C26 C27 1.390(6)
C27 C28 1.409(6)
C29 C30 1.425(9)
C30 C31 1.508(11)
C31 C32 1.487(8)
C29' C30' 1.430(18)
C30' C31' 1.551(18)
